data_4128385
loop_
_publ_author_name
'Spanopoulos, Ioannis'
'Hadar, Ido'
'Ke, Weijun'
'Tu, Qing'
'Chen, Michelle'
'Tsai, Hsinhan'
'He, Yihui'
'Shekhawat, Gajendra'
'Dravid, Vinayak P.'
'Wasielewski, Michael R.'
'Mohite, Aditya D.'
'Stoumpos, Constantinos C.'
'Kanatzidis, Mercouri G.'

_publ_section_title
;
 Uniaxial Expansion of the 2D Ruddlesden-Popper Perovskite Family for
 Improved Environmental Stability.
;
_journal_issue 13
_journal_name_full 'Journal of the American Chemical Society'
_journal_page_first 5518
_journal_page_last 5534
_journal_paper_doi 10.1021/jacs.9b01327
_journal_volume 141
_journal_year 2019
_chemical_formula_moiety (CH3(CH2)4NH3)2(CH3NH3)Pb2I7
_chemical_formula_sum 'C11 H34 I7 N3 Pb2'
_chemical_formula_weight 1511.1
_chemical_name_common 'Pentylammonium Methylammonium Lead iodide'
_space_group_IT_number 9
_space_group_name_Hall 'C -2yc'
_space_group_name_H-M_alt 'C 1 c 1'
_symmetry_cell_setting monoclinic
_symmetry_Int_Tables_number 9
_symmetry_space_group_name_Hall 'C -2yc'
_symmetry_space_group_name_H-M 'C 1 c 1'
_cell_angle_alpha 90
_cell_angle_beta 95.0826(18)
_cell_angle_gamma 90
_cell_formula_units_Z 4
_cell_length_a 41.3091(13)
_cell_length_b 8.9764(3)
_cell_length_c 8.8719(3)
_cell_measurement_reflns_used 6260
_cell_measurement_temperature 293
_cell_measurement_theta_max 61.656
_cell_measurement_theta_min 5.941
_cell_volume 3276.83(19)
_computing_cell_refinement 'SAINT V8.34A (Bruker, 2017)'
_computing_data_collection 'APEX2 V2017.3 (Bruker, 2017)'
_computing_data_reduction 'Bruker SAINT'
_diffrn_ambient_temperature 293
_diffrn_detector_area_resol_mean 8
_diffrn_measured_fraction_theta_full 0.98
_diffrn_measured_fraction_theta_max 0.89
_diffrn_measurement_device 'four-circle diffractometer'
_diffrn_measurement_device_type 'Bruker Kappa APEX CCD area detector'
_diffrn_measurement_method '\w and \f scans'
_diffrn_radiation_monochromator 'MX optics'
_diffrn_radiation_probe x-ray
_diffrn_radiation_source microsource
_diffrn_radiation_type 'Mo K\a'
_diffrn_radiation_wavelength 0.71073
_diffrn_reflns_av_R_equivalents 0.0401
_diffrn_reflns_av_unetI/netI 0.0573
_diffrn_reflns_limit_h_max 59
_diffrn_reflns_limit_h_min -59
_diffrn_reflns_limit_k_max 12
_diffrn_reflns_limit_k_min -12
_diffrn_reflns_limit_l_max 12
_diffrn_reflns_limit_l_min -10
_diffrn_reflns_number 12797
_diffrn_reflns_theta_full 29.84
_diffrn_reflns_theta_max 31.36
_diffrn_reflns_theta_min 2.71
_diffrn_source 'sealed tube'
_exptl_absorpt_coefficient_mu 16.86
_exptl_absorpt_correction_T_max 0.7462
_exptl_absorpt_correction_T_min 0.4346
_exptl_absorpt_correction_type multi-scan
_exptl_absorpt_process_details 'Scale APEX3'
_exptl_crystal_density_diffrn 3.0631
_exptl_crystal_description 'red plate'
_exptl_crystal_F_000 2624
_exptl_crystal_size_max 0.134
_exptl_crystal_size_mid 0.078
_exptl_crystal_size_min 0.025
_refine_diff_density_max 1.25
_refine_diff_density_min -0.81
_refine_ls_abs_structure_details '  3073 of Friedel pairs used in the refinement'
_refine_ls_extinction_method none
_refine_ls_goodness_of_fit_gt 1.54
_refine_ls_goodness_of_fit_ref 1.42
_refine_ls_hydrogen_treatment constr
_refine_ls_number_constraints 149
_refine_ls_number_parameters 128
_refine_ls_number_reflns 7876
_refine_ls_number_restraints 19
_refine_ls_R_factor_all 0.0588
_refine_ls_R_factor_gt 0.0421
_refine_ls_shift/su_max 0.0470
_refine_ls_shift/su_mean 0.0028
_refine_ls_structure_factor_coef Fsqd
_refine_ls_weighting_details w=1/(\s^2^(I)+0.0004I^2^)
_refine_ls_weighting_scheme sigma
_refine_ls_wR_factor_gt 0.1111
_refine_ls_wR_factor_ref 0.1194
_reflns_number_gt 5799
_reflns_number_total 7876
_reflns_threshold_expression I>2\s(I)
_cod_data_source_file ja9b01327_si_007.cif
_cod_data_source_block C5N2
_cod_depositor_comments
;
The following automatic conversions were performed:

data item '_diffrn_radiation_probe' value 'X-ray' was changed to
'x-ray' in accordance with the
/home/data/users/saulius/crontab/automatic-downloads/current/ACS/lib/dictionaries/cif_core.dic
dictionary named 'cif_core.dic' version 2.4.2 last updated on
2011-04-26.

Automatic conversion script
Id: cif_fix_values 6909 2019-04-08 15:41:33Z antanas 
;
_cod_database_code 4128385

loop_
_space_group_symop_id
_space_group_symop_operation_xyz
1 x,y,z
2 x,-y,z+1/2
3 x+1/2,y+1/2,z
4 x+1/2,-y+1/2,z+1/2

loop_
_atom_site_label
_atom_site_type_symbol
_atom_site_fract_x
_atom_site_fract_y
_atom_site_fract_z
_atom_site_adp_type
_atom_site_U_iso_or_equiv
_atom_site_site_symmetry_multiplicity
_atom_site_occupancy
_atom_site_calc_flag
Pb1 Pb 0.58135(3) 0.24874(9) 0.03488(18) Uani 0.0359(2) 4 1 d
Pb2 Pb 0.42405(3) 0.24823(9) -0.02949(18) Uani 0.0406(2) 4 1 d
I1 I 0.91720(6) -0.0017(4) 0.2182(2) Uani 0.0791(9) 4 1 d
I2 I 0.65456(4) 0.1828(3) 0.0675(3) Uani 0.1026(11) 4 1 d
I3 I 0.50234(6) 0.29917(11) 0.0012(5) Uani 0.0844(3) 4 1 d
I4 I 0.57057(5) 0.0002(3) 0.27995(19) Uani 0.0849(10) 4 1 d
I5 I 0.85069(4) 0.3166(3) 0.4333(3) Uani 0.1056(11) 4 1 d
I6 I 0.43593(5) -0.0020(4) -0.2736(2) Uani 0.0864(9) 4 1 d
I7 I 0.08802(6) -0.0007(4) 0.2873(2) Uani 0.0812(9) 4 1 d
C8 C 0.2126(3) 0.101(2) 0.1586(12) Uiso 0.138(3) 4 1 d
C13 C 0.2902(3) 0.3957(18) 0.4171(19) Uiso 0.132(3) 4 1 d
C14 C 0.5032(12) 0.695(4) 0.100(4) Uiso 0.250(11) 4 1 d
C19 C 0.2366(3) 0.019(2) 0.0725(17) Uiso 0.138(3) 4 1 d
C20 C 0.2772(3) 0.5330(16) 0.337(2) Uiso 0.132(3) 4 1 d
C28 C 0.3240(3) 0.3652(19) 0.3746(18) Uiso 0.132(3) 4 1 d
N1 N 0.5087(12) 0.757(3) -0.053(4) Uiso 0.250(11) 4 1 d
C30 C 0.1840(3) 0.147(2) 0.0524(15) Uiso 0.138(3) 4 1 d
C2 C 0.1632(3) 0.2537(18) 0.1310(17) Uiso 0.138(3) 4 1 d
C5 C 0.2675(3) -0.004(3) 0.172(2) Uiso 0.138(3) 4 1 d
C6 C 0.2413(3) 0.544(2) 0.350(2) Uiso 0.132(3) 4 1 d
C7 C 0.3407(3) 0.259(2) 0.4866(17) Uiso 0.132(3) 4 1 d
N3 N 0.1332(3) 0.289(2) 0.029(2) Uiso 0.138(3) 4 1 d
N2 N 0.3726(3) 0.213(2) 0.433(2) Uiso 0.132(3) 4 1 d
H1n1 H 0.504978 0.851993 -0.054458 Uiso 0.2996 4 1 d
H2n1 H 0.528787 0.74049 -0.071506 Uiso 0.2996 4 1 d
H3n1 H 0.495719 0.713114 -0.121954 Uiso 0.2996 4 1 d
H1n3 H 0.118791 0.32938 0.082463 Uiso 0.1656 4 1 d
H2n3 H 0.138091 0.351026 -0.040538 Uiso 0.1656 4 1 d
H3n3 H 0.12541 0.207573 -0.012337 Uiso 0.1656 4 1 d
H1n2 H 0.384892 0.175114 0.508448 Uiso 0.1586 4 1 d
H2n2 H 0.369309 0.145968 0.362198 Uiso 0.1586 4 1 d
H3n2 H 0.382183 0.28977 0.397658 Uiso 0.1586 4 1 d
H1c8 H 0.222752 0.188538 0.204133 Uiso 0.1656 4 1 d
H2c8 H 0.205378 0.037998 0.236098 Uiso 0.1656 4 1 d
H1c13 H 0.276454 0.31253 0.388387 Uiso 0.1586 4 1 d
H2c13 H 0.290805 0.410655 0.524451 Uiso 0.1586 4 1 d
H1c14 H 0.513462 0.758224 0.176873 Uiso 0.2996 4 1 d
H2c14 H 0.480235 0.690855 0.10997 Uiso 0.2996 4 1 d
H3c14 H 0.512179 0.596618 0.109616 Uiso 0.2996 4 1 d
H1c19 H 0.241074 0.075548 -0.015019 Uiso 0.1656 4 1 d
H2c19 H 0.227687 -0.076196 0.041077 Uiso 0.1656 4 1 d
H1c20 H 0.287878 0.619324 0.381523 Uiso 0.1586 4 1 d
H2c20 H 0.281128 0.527399 0.231793 Uiso 0.1586 4 1 d
H1c28 H 0.33598 0.456722 0.375128 Uiso 0.1586 4 1 d
H2c28 H 0.322827 0.321941 0.27533 Uiso 0.1586 4 1 d
H1c30 H 0.171463 0.060158 0.021762 Uiso 0.1656 4 1 d
H2c30 H 0.19155 0.193893 -0.035038 Uiso 0.1656 4 1 d
H1c2 H 0.175208 0.343675 0.154244 Uiso 0.1656 4 1 d
H2c2 H 0.157159 0.209507 0.222884 Uiso 0.1656 4 1 d
H1c5 H 0.262811 -0.056512 0.261855 Uiso 0.1656 4 1 d
H2c5 H 0.282435 -0.061099 0.118563 Uiso 0.1656 4 1 d
H3c5 H 0.276927 0.090972 0.199339 Uiso 0.1656 4 1 d
H1c6 H 0.230352 0.565647 0.252594 Uiso 0.1586 4 1 d
H2c6 H 0.233515 0.451689 0.386992 Uiso 0.1586 4 1 d
H3c6 H 0.237203 0.622823 0.419331 Uiso 0.1586 4 1 d
H1c7 H 0.327268 0.172742 0.495794 Uiso 0.1586 4 1 d
H2c7 H 0.344364 0.307071 0.583254 Uiso 0.1586 4 1 d

loop_
_atom_site_aniso_label
_atom_site_aniso_type_symbol
_atom_site_aniso_U_11
_atom_site_aniso_U_22
_atom_site_aniso_U_33
_atom_site_aniso_U_12
_atom_site_aniso_U_13
_atom_site_aniso_U_23
Pb1 Pb 0.0525(4) 0.0251(3) 0.0303(3) 0.0017(4) 0.0046(3) 0.0011(3)
Pb2 Pb 0.0505(4) 0.0337(4) 0.0375(4) -0.0024(4) 0.0024(3) 0.0009(4)
I1 I 0.118(2) 0.0584(11) 0.0620(10) 0.0046(15) 0.0118(14) -0.0283(10)
I2 I 0.0545(12) 0.0588(13) 0.194(3) 0.0028(13) 0.0065(13) -0.0021(18)
I3 I 0.0402(3) 0.0825(5) 0.1298(7) -0.0001(18) 0.0031(4) 0.002(2)
I4 I 0.144(2) 0.0532(11) 0.0578(10) -0.0057(18) 0.0083(18) 0.0365(10)
I5 I 0.0397(10) 0.0794(15) 0.195(3) 0.0066(13) -0.0027(12) 0.0024(19)
I6 I 0.117(2) 0.0714(12) 0.0703(12) 0.0022(19) 0.0078(18) -0.0399(12)
I7 I 0.128(2) 0.0561(10) 0.0598(10) -0.0022(15) 0.0088(14) -0.0378(10)

loop_
_atom_type_symbol
_atom_type_scat_dispersion_real
_atom_type_scat_dispersion_imag
_atom_type_scat_source
C 0.0033 0.0016 'International Tables Vol C tables 4.2.6.8 and 6.1.1.1'
H 0.0000 0.0000 'International Tables Vol C tables 4.2.6.8 and 6.1.1.1'
I -0.4742 1.8119 'International Tables Vol C tables 4.2.6.8 and 6.1.1.1'
N 0.0061 0.0033 'International Tables Vol C tables 4.2.6.8 and 6.1.1.1'
Pb -3.3944 10.1111 'International Tables Vol C tables 4.2.6.8 and 6.1.1.1'

loop_
_geom_angle_atom_site_label_1
_geom_angle_atom_site_label_2
_geom_angle_atom_site_label_3
_geom_angle_site_symmetry_1
_geom_angle_site_symmetry_3
_geom_angle
I2 Pb1 I3 . . 176.80(6)
I2 Pb1 I4 . . 89.81(7)
I2 Pb1 I4 . 2_554 90.36(7)
I2 Pb1 I7 . 3_555 92.69(8)
I2 Pb1 I7 . 4_554 93.28(8)
I3 Pb1 I4 . . 87.75(7)
I3 Pb1 I4 . 2_554 87.51(7)
I3 Pb1 I7 . 3_555 89.43(7)
I3 Pb1 I7 . 4_554 89.16(7)
I4 Pb1 I4 . 2_554 88.51(7)
I4 Pb1 I7 . 3_555 91.35(8)
I4 Pb1 I7 . 4_554 176.90(8)
I4 Pb1 I7 2_554 3_555 176.94(8)
I4 Pb1 I7 2_554 4_554 91.36(8)
I7 Pb1 I7 3_555 4_554 88.62(8)
I1 Pb2 I1 3_455 4_454 88.48(8)
I1 Pb2 I3 3_455 . 89.52(7)
I1 Pb2 I5 3_455 4_454 93.48(8)
I1 Pb2 I6 3_455 . 176.27(7)
I1 Pb2 I6 3_455 2_555 90.86(8)
I1 Pb2 I3 4_454 . 89.09(7)
I1 Pb2 I5 4_454 4_454 91.96(8)
I1 Pb2 I6 4_454 . 92.01(8)
I1 Pb2 I6 4_454 2_555 176.09(8)
I3 Pb2 I5 . 4_454 176.84(7)
I3 Pb2 I6 . . 86.79(7)
I3 Pb2 I6 . 2_555 87.05(7)
I5 Pb2 I6 4_454 . 90.19(7)
I5 Pb2 I6 4_454 2_555 91.92(8)
I6 Pb2 I6 . 2_555 88.39(7)
Pb2 I1 Pb2 3_545 4_555 169.82(9)
Pb2 I1 N2 3_545 3_545 86.9(3)
Pb2 I1 N2 4_555 3_545 98.5(3)
Pb1 I2 N3 . 3_545 87.1(2)
Pb1 I3 Pb2 . . 163.99(4)
Pb1 I4 Pb1 . 2_555 163.95(9)
Pb1 I4 N1 . 2_565 90.2(5)
Pb1 I4 N3 . 4_555 85.3(3)
Pb1 I4 N1 2_555 2_565 100.6(5)
Pb1 I4 N3 2_555 4_555 83.6(3)
N1 I4 N3 2_565 4_555 86.1(7)
Pb2 I5 N2 4_555 3_555 86.7(2)
Pb2 I6 Pb2 . 2_554 162.31(9)
Pb2 I6 N2 . 2_554 82.5(3)
Pb2 I6 N2 2_554 2_554 86.0(3)
Pb1 I7 Pb1 3_445 4_455 170.08(9)
Pb1 I7 N3 3_445 2_555 85.6(3)
Pb1 I7 N3 4_455 2_555 99.5(3)
C19 C8 C30 . . 109.5(10)
C19 C8 H1c8 . . 109.48
C19 C8 H2c8 . . 109.47
C30 C8 H1c8 . . 109.47
C30 C8 H2c8 . . 109.47
H1c8 C8 H2c8 . . 109.47
C20 C13 C28 . . 109.5(13)
C20 C13 H1c13 . . 109.47
C20 C13 H2c13 . . 109.47
C28 C13 H1c13 . . 109.48
C28 C13 H2c13 . . 109.48
H1c13 C13 H2c13 . . 109.47
N1 C14 H1c14 . . 109.47
N1 C14 H2c14 . . 109.47
N1 C14 H3c14 . . 109.47
H1c14 C14 H2c14 . . 109.47
H1c14 C14 H3c14 . . 109.48
H2c14 C14 H3c14 . . 109.47
C8 C19 C5 . . 109.5(13)
C8 C19 H1c19 . . 109.47
C8 C19 H2c19 . . 109.47
C5 C19 H1c19 . . 109.48
C5 C19 H2c19 . . 109.48
H1c19 C19 H2c19 . . 109.47
C13 C20 C6 . . 109.5(13)
C13 C20 H1c20 . . 109.47
C13 C20 H2c20 . . 109.47
C6 C20 H1c20 . . 109.47
C6 C20 H2c20 . . 109.47
H1c20 C20 H2c20 . . 109.48
C13 C28 C7 . . 109.5(13)
C13 C28 H1c28 . . 109.47
C13 C28 H2c28 . . 109.46
C7 C28 H1c28 . . 109.48
C7 C28 H2c28 . . 109.47
H1c28 C28 H2c28 . . 109.48
I4 N1 C14 2_564 . 137(3)
I4 N1 H1n1 2_564 . 63.29
I4 N1 H2n1 2_564 . 48.11
I4 N1 H3n1 2_564 . 112.55
C14 N1 H1n1 . . 109.47
C14 N1 H2n1 . . 109.47
C14 N1 H3n1 . . 109.47
H1n1 N1 H2n1 . . 109.48
H1n1 N1 H3n1 . . 109.47
H2n1 N1 H3n1 . . 109.47
C8 C30 C2 . . 109.5(12)
C8 C30 H1c30 . . 109.47
C8 C30 H2c30 . . 109.48
C2 C30 H1c30 . . 109.47
C2 C30 H2c30 . . 109.47
H1c30 C30 H2c30 . . 109.47
C30 C2 N3 . . 109.5(13)
C30 C2 H1c2 . . 109.48
C30 C2 H2c2 . . 109.47
N3 C2 H1c2 . . 109.47
N3 C2 H2c2 . . 109.47
H1c2 C2 H2c2 . . 109.47
C19 C5 H1c5 . . 109.47
C19 C5 H2c5 . . 109.47
C19 C5 H3c5 . . 109.47
H1c5 C5 H2c5 . . 109.47
H1c5 C5 H3c5 . . 109.47
H2c5 C5 H3c5 . . 109.48
C20 C6 H1c6 . . 109.48
C20 C6 H2c6 . . 109.48
C20 C6 H3c6 . . 109.48
H1c6 C6 H2c6 . . 109.47
H1c6 C6 H3c6 . . 109.47
H2c6 C6 H3c6 . . 109.47
C28 C7 N2 . . 109.5(13)
C28 C7 H1c7 . . 109.47
C28 C7 H2c7 . . 109.47
N2 C7 H1c7 . . 109.48
N2 C7 H2c7 . . 109.48
H1c7 C7 H2c7 . . 109.47
I2 N3 I4 3_455 4_454 73.5(3)
I2 N3 I7 3_455 2_554 145.5(5)
I2 N3 C2 3_455 . 88.3(9)
I2 N3 H1n3 3_455 . 73.72
I2 N3 H2n3 3_455 . 51.6
I2 N3 H3n3 3_455 . 158.69
I4 N3 I7 4_454 2_554 74.3(3)
I4 N3 C2 4_454 . 161.5(11)
I4 N3 H1n3 4_454 . 68.92
I4 N3 H2n3 4_454 . 56.58
I4 N3 H3n3 4_454 . 87.82
I7 N3 C2 2_554 . 122.7(11)
I7 N3 H1n3 2_554 . 105.38
I7 N3 H2n3 2_554 . 99.57
I7 N3 H3n3 2_554 . 13.71
C2 N3 H1n3 . . 109.47
C2 N3 H2n3 . . 109.48
C2 N3 H3n3 . . 109.47
H1n3 N3 H2n3 . . 109.47
H1n3 N3 H3n3 . . 109.46
H2n3 N3 H3n3 . . 109.47
I1 N2 I5 3_455 3_445 142.3(5)
I1 N2 I6 3_455 2_555 73.1(3)
I1 N2 C7 3_455 . 117.0(11)
I1 N2 H1n2 3_455 . 111.97
I1 N2 H2n2 3_455 . 98.88
I1 N2 H3n2 3_455 . 10.94
I5 N2 I6 3_445 2_555 72.6(3)
I5 N2 C7 3_445 . 92.6(10)
I5 N2 H1n2 3_445 . 75.64
I5 N2 H2n2 3_445 . 46.46
I5 N2 H3n2 3_445 . 153.11
I6 N2 C7 2_555 . 161.2(11)
I6 N2 H1n2 2_555 . 78.5
I6 N2 H2n2 2_555 . 51.97
I6 N2 H3n2 2_555 . 82.46
C7 N2 H1n2 . . 109.47
C7 N2 H2n2 . . 109.46
C7 N2 H3n2 . . 109.47
H1n2 N2 H2n2 . . 109.47
H1n2 N2 H3n2 . . 109.48
H2n2 N2 H3n2 . . 109.47

loop_
_geom_bond_atom_site_label_1
_geom_bond_atom_site_label_2
_geom_bond_site_symmetry_2
_geom_bond_distance
Pb1 I2 . 3.070(2)
Pb1 I3 . 3.282(3)
Pb1 I4 . 3.174(3)
Pb1 I4 2_554 3.182(3)
Pb1 I7 3_555 3.169(3)
Pb1 I7 4_554 3.181(3)
Pb2 I1 3_455 3.171(3)
Pb2 I1 4_454 3.187(3)
Pb2 I3 . 3.254(3)
Pb2 I5 4_454 3.074(2)
Pb2 I6 . 3.188(3)
Pb2 I6 2_555 3.176(3)
I1 N2 3_545 3.772(18)
I2 N3 3_545 3.650(19)
I4 N1 2_565 3.76(4)
I4 N3 4_555 3.764(16)
I5 N2 3_555 3.669(18)
I6 N2 2_554 3.824(16)
I7 N3 2_555 3.755(17)
C8 C19 . 1.50(2)
C8 C30 . 1.500(19)
C8 H1c8 . 0.96
C8 H2c8 . 0.96
C13 C20 . 1.50(2)
C13 C28 . 1.500(19)
C13 H1c13 . 0.9601
C13 H2c13 . 0.96
C14 N1 . 1.50(5)
C14 H1c14 . 0.96
C14 H2c14 . 0.9601
C14 H3c14 . 0.96
C19 C5 . 1.50(2)
C19 H1c19 . 0.96
C19 H2c19 . 0.96
C20 C6 . 1.500(19)
C20 H1c20 . 0.96
C20 H2c20 . 0.96
C28 C7 . 1.50(2)
C28 H1c28 . 0.9599
C28 H2c28 . 0.96
N1 H1n1 . 0.87
N1 H2n1 . 0.8699
N1 H3n1 . 0.87
C30 C2 . 1.50(2)
C30 H1c30 . 0.96
C30 H2c30 . 0.96
C2 N3 . 1.50(2)
C2 H1c2 . 0.96
C2 H2c2 . 0.96
C5 H1c5 . 0.96
C5 H2c5 . 0.9599
C5 H3c5 . 0.96
C6 H1c6 . 0.96
C6 H2c6 . 0.96
C6 H3c6 . 0.96
C7 N2 . 1.50(2)
C7 H1c7 . 0.9601
C7 H2c7 . 0.96
N3 H1n3 . 0.8701
N3 H2n3 . 0.87
N3 H3n3 . 0.87
N2 H1n2 . 0.8699
N2 H2n2 . 0.87
N2 H3n2 . 0.8699

loop_
_twin_individual_id
_twin_individual_mass_fraction_refined
_twin_individual_twin_matrix_11
_twin_individual_twin_matrix_12
_twin_individual_twin_matrix_13
_twin_individual_twin_matrix_21
_twin_individual_twin_matrix_22
_twin_individual_twin_matrix_23
_twin_individual_twin_matrix_31
_twin_individual_twin_matrix_32
_twin_individual_twin_matrix_33
1 0.508(16) 1 0 0 0 1 0 0 0 1
2 0.492(16) -1 0 0 0 1 0 0 0 -1

loop_
_restr_distance_atom_site_label_1
_restr_distance_atom_site_label_2
_restr_distance_target
_restr_distance_target_weight_param
N1 C14 1.5 0.001
N3 C2 1.5 0.001
C2 C30 1.5 0.001
C30 C8 1.5 0.001
C8 C19 1.5 0.001
C19 C5 1.5 0.001
N2 C7 1.5 0.001
C7 C28 1.5 0.001
C28 C13 1.5 0.001
C13 C20 1.5 0.001
C20 C6 1.5 0.001

loop_
_restr_angle_atom_site_label_1
_restr_angle_atom_site_label_2
_restr_angle_atom_site_label_3
_restr_angle_target
_restr_angle_target_weight_param
N3 C2 C30 109.47 0.01
C2 C30 C8 109.47 0.01
C30 C8 C19 109.47 0.01
C8 C19 C5 109.47 0.01
N2 C7 C28 109.47 0.01
C7 C28 C13 109.47 0.01
C28 C13 C20 109.47 0.01
C13 C20 C6 109.47 0.01
